data_4511740
loop_
_publ_author_name
'Aliev, Sokhrab B.'
'Samsonenko, Denis G.'
'Rakhmanova, Mariana I.'
'Dybtsev, Danil N.'
'Fedin, Vladimir P.'

_publ_section_title
;
 Syntheses and Structural Characterization of Lithium Carboxylate
 Frameworks and Guest-Dependent Photoluminescence Study
;
_journal_issue 9
_journal_name_full 'Crystal Growth &amp; Design'
_journal_page_first 4355
_journal_paper_doi 10.1021/cg500477s
_journal_volume 14
_journal_year 2014
_chemical_formula_structural '(H3 O) (Li11 (H2 O)5 (C9 H4 O6)6) . 8(C4 H8 O2)'
_chemical_formula_sum 'C86 H101 Li11 O58'
_chemical_formula_weight 2139.01
_chemical_name_systematic
; 
 ? 
;
_space_group_IT_number 163
_symmetry_cell_setting trigonal
_symmetry_space_group_name_Hall '-P 3 2c'
_symmetry_space_group_name_H-M 'P -3 1 c'
_atom_sites_solution_hydrogens geom
_atom_sites_solution_primary direct
_atom_sites_solution_secondary difmap
_audit_creation_method SHELXL-97
_cell_angle_alpha 90.00
_cell_angle_beta 90.00
_cell_angle_gamma 120.00
_cell_formula_units_Z 2
_cell_length_a 18.6108(7)
_cell_length_b 18.6108(7)
_cell_length_c 19.3734(7)
_cell_measurement_reflns_used 9950
_cell_measurement_temperature 150(2)
_cell_measurement_theta_max 28.29
_cell_measurement_theta_min 2.45
_cell_volume 5811.2(4)
_computing_cell_refinement 'SAINT (Bruker-AXS, 2004)'
_computing_data_collection 'APEX2 (Bruker-AXS, 2004)'
_computing_data_reduction 'SAINT (Bruker-AXS, 2004)'
_computing_molecular_graphics 'SHELXTL (Bruker-AXS, 2004)'
_computing_publication_material 'CIFTAB-97 (Sheldrick, 1998)'
_computing_structure_refinement 'SHELXL-97 (Sheldrick, 1998)'
_computing_structure_solution 'SHELXS-97 (Sheldrick, 1998)'
_diffrn_ambient_temperature 150(2)
_diffrn_detector_area_resol_mean 25
_diffrn_measured_fraction_theta_full 1.000
_diffrn_measured_fraction_theta_max 0.998
_diffrn_measurement_device_type 'Bruker Apex Duo'
_diffrn_measurement_method '\f scans'
_diffrn_radiation_monochromator graphite
_diffrn_radiation_probe x-ray
_diffrn_radiation_source 'fine-focus sealed tube'
_diffrn_radiation_type MoK\a
_diffrn_radiation_wavelength 0.71073
_diffrn_reflns_av_R_equivalents 0.0320
_diffrn_reflns_av_sigmaI/netI 0.0158
_diffrn_reflns_limit_h_max 24
_diffrn_reflns_limit_h_min -20
_diffrn_reflns_limit_k_max 24
_diffrn_reflns_limit_k_min -24
_diffrn_reflns_limit_l_max 17
_diffrn_reflns_limit_l_min -25
_diffrn_reflns_number 56137
_diffrn_reflns_theta_full 25.00
_diffrn_reflns_theta_max 28.33
_diffrn_reflns_theta_min 1.64
_diffrn_standards_decay_% 0
_diffrn_standards_interval_count 0
_diffrn_standards_interval_time 0
_diffrn_standards_number 0
_exptl_absorpt_coefficient_mu 0.102
_exptl_absorpt_correction_T_max 0.9819
_exptl_absorpt_correction_T_min 0.9681
_exptl_absorpt_correction_type multi-scan
_exptl_absorpt_process_details 'SADABS (Bruker-AXS, 2004)'
_exptl_crystal_colour colorless
_exptl_crystal_density_diffrn 1.222
_exptl_crystal_density_method 'not measured'
_exptl_crystal_description block
_exptl_crystal_F_000 2228
_exptl_crystal_size_max 0.32
_exptl_crystal_size_mid 0.26
_exptl_crystal_size_min 0.18
_refine_diff_density_max 1.605
_refine_diff_density_min -0.798
_refine_diff_density_rms 0.103
_refine_ls_extinction_method none
_refine_ls_goodness_of_fit_ref 1.090
_refine_ls_hydrogen_treatment mixed
_refine_ls_matrix_type full
_refine_ls_number_parameters 232
_refine_ls_number_reflns 4835
_refine_ls_number_restraints 52
_refine_ls_restrained_S_all 1.101
_refine_ls_R_factor_all 0.0929
_refine_ls_R_factor_gt 0.0830
_refine_ls_shift/su_max 0.000
_refine_ls_shift/su_mean 0.000
_refine_ls_structure_factor_coef Fsqd
_refine_ls_weighting_details 'calc w=1/[\s^2^(Fo^2^)+(0.1746P)^2^+4.0625P] where P=(Fo^2^+2Fc^2^)/3'
_refine_ls_weighting_scheme calc
_refine_ls_wR_factor_gt 0.2617
_refine_ls_wR_factor_ref 0.2724
_reflns_number_gt 4045
_reflns_number_total 4835
_reflns_threshold_expression >2\s(I)
_cod_data_source_file cg500477s_si_002.cif
_cod_data_source_block compound4
_cod_depositor_comments
;
The following automatic conversions were performed:

'_symmetry_cell_setting' value 'Trigonal' changed to 'trigonal'
according to
/usr/data/users/saulius/crontab/automatic-downloads/rss-feeds/ACS/lib/dictionaries/cif_core.dic
dictionary named 'cif_core.dic' version 2.4.2 from 2011-04-26.

Automatic conversion script
Id: cif_fix_values 2281 2013-09-26 08:29:07Z andrius 

 Adding full bibliography for 4511737--4511741.cif.
;
_cod_original_sg_symbol_H-M P-31c
_cod_database_code 4511740

loop_
_symmetry_equiv_pos_as_xyz
'x, y, z'
'-y, x-y, z'
'-x+y, -x, z'
'-y, -x, -z+1/2'
'-x+y, y, -z+1/2'
'x, x-y, -z+1/2'
'-x, -y, -z'
'y, -x+y, -z'
'x-y, x, -z'
'y, x, z-1/2'
'x-y, -y, z-1/2'
'-x, -x+y, z-1/2'

loop_
_atom_site_label
_atom_site_type_symbol
_atom_site_fract_x
_atom_site_fract_y
_atom_site_fract_z
_atom_site_U_iso_or_equiv
_atom_site_adp_type
_atom_site_occupancy
_atom_site_symmetry_multiplicity
_atom_site_calc_flag
_atom_site_refinement_flags
_atom_site_disorder_assembly
_atom_site_disorder_group
Li1 Li 0.1676(2) 0.5067(2) 0.14122(16) 0.0211(7) Uani 1 1 d . . .
Li2 Li 0.21786(18) 0.4357(4) 0.2500 0.0299(11) Uani 1 2 d S . .
Li3 Li 0.3333 0.6667 0.3464(6) 0.020(2) Uani 0.50 3 d SP . .
Li4 Li 0.3333 0.6667 0.3920(10) 0.034(3) Uani 0.50 3 d SP . .
O11 O -0.10203(9) 0.34892(10) 0.56221(7) 0.0268(4) Uani 1 1 d D . .
O12 O 0.03250(10) 0.42767(13) 0.58573(8) 0.0383(5) Uani 1 1 d D . .
H12 H 0.0281(13) 0.4320(18) 0.6362(9) 0.046 Uiso 1 1 d D . .
C11 C -0.02972(13) 0.38985(13) 0.54400(10) 0.0226(4) Uani 1 1 d . . .
C12 C -0.00712(13) 0.40023(13) 0.46915(9) 0.0219(4) Uani 1 1 d . . .
C13 C -0.06899(14) 0.35869(17) 0.42070(11) 0.0344(6) Uani 1 1 d . . .
H13 H -0.1246 0.3230 0.4351 0.041 Uiso 1 1 calc R . .
C14 C -0.04939(14) 0.36939(18) 0.35100(11) 0.0376(6) Uani 1 1 d . . .
H14 H -0.0922 0.3415 0.3179 0.045 Uiso 1 1 calc R . .
C15 C 0.03220(13) 0.42042(14) 0.32865(10) 0.0249(5) Uani 1 1 d . . .
C16 C 0.09463(12) 0.46098(12) 0.37775(9) 0.0177(4) Uani 1 1 d . . .
C17 C 0.07450(12) 0.45119(12) 0.44784(9) 0.0185(4) Uani 1 1 d . . .
H17 H 0.1168 0.4795 0.4812 0.022 Uiso 1 1 calc R . .
C18 C 0.04913(13) 0.43189(15) 0.25189(10) 0.0263(5) Uani 1 1 d . . .
O13 O -0.01308(11) 0.40551(17) 0.21347(8) 0.0520(6) Uani 1 1 d . . .
O14 O 0.12232(9) 0.46648(11) 0.23151(7) 0.0284(4) Uani 1 1 d . . .
C19 C 0.18580(11) 0.51524(12) 0.36142(8) 0.0175(4) Uani 1 1 d . . .
O15 O 0.21701(9) 0.59195(9) 0.36965(8) 0.0243(4) Uani 1 1 d . . .
O16 O 0.22604(9) 0.47975(9) 0.34665(7) 0.0216(3) Uani 1 1 d . . .
O1M O 0.15830(11) 0.3166(2) 0.2500 0.0774(12) Uani 1 2 d SD . .
O2M O 0.3333 0.6667 0.2500 0.0552(14) Uani 1 6 d S . .
O3M O 0.3333 0.6667 0.4817(5) 0.112(4) Uani 0.50 3 d SPU . .
O101 O 0.1241(5) 0.2141(5) 0.3454(4) 0.106(2) Uani 0.50 1 d PU A 1
C101 C 0.1483(7) 0.2941(7) 0.4432(6) 0.102(3) Uani 0.50 1 d PU A 1
H10A H 0.1891 0.3273 0.4794 0.122 Uiso 0.50 1 calc PR A 1
H10B H 0.1371 0.3321 0.4154 0.122 Uiso 0.50 1 calc PR A 1
C103 C 0.0497(7) 0.1509(7) 0.3695(7) 0.106(3) Uani 0.50 1 d PDU A 1
H10C H 0.0575 0.1078 0.3927 0.128 Uiso 0.50 1 calc PR A 1
H10D H 0.0096 0.1248 0.3313 0.128 Uiso 0.50 1 calc PR A 1
C102 C 0.1836(8) 0.2555(8) 0.3984(7) 0.109(3) Uani 0.50 1 d PU A 1
H10E H 0.2370 0.2983 0.3785 0.131 Uiso 0.50 1 calc PR A 1
H10F H 0.1931 0.2156 0.4249 0.131 Uiso 0.50 1 calc PR A 1
C104 C 0.0203(8) 0.1903(8) 0.4187(7) 0.111(3) Uani 0.50 1 d PDU A 1
H10G H 0.0101 0.2303 0.3929 0.133 Uiso 0.50 1 calc PR A 1
H10H H -0.0338 0.1470 0.4372 0.133 Uiso 0.50 1 calc PR A 1
O102 O 0.0727(5) 0.2326(5) 0.4752(5) 0.107(2) Uani 0.50 1 d PU A 1
O1W O 0.2051(18) 0.2475(18) 0.3363(13) 0.135(9) Uani 0.17 1 d PDU B 2

loop_
_atom_site_aniso_label
_atom_site_aniso_U_11
_atom_site_aniso_U_22
_atom_site_aniso_U_33
_atom_site_aniso_U_23
_atom_site_aniso_U_13
_atom_site_aniso_U_12
Li1 0.0221(15) 0.0281(17) 0.0124(14) -0.0006(12) -0.0025(11) 0.0121(14)
Li2 0.038(2) 0.041(3) 0.011(2) 0.000 0.0003(17) 0.0205(15)
Li3 0.025(4) 0.025(4) 0.009(6) 0.000 0.000 0.0126(19)
Li4 0.026(4) 0.026(4) 0.048(10) 0.000 0.000 0.013(2)
O11 0.0255(8) 0.0358(8) 0.0128(7) 0.0018(6) 0.0076(5) 0.0104(6)
O12 0.0262(8) 0.0622(12) 0.0090(7) -0.0009(7) 0.0027(5) 0.0089(8)
C11 0.0274(10) 0.0287(10) 0.0105(8) 0.0012(7) 0.0036(7) 0.0131(8)
C12 0.0230(9) 0.0299(10) 0.0093(8) 0.0016(7) 0.0042(7) 0.0106(8)
C13 0.0202(10) 0.0512(14) 0.0142(10) -0.0005(9) 0.0037(7) 0.0045(9)
C14 0.0210(10) 0.0605(16) 0.0104(9) -0.0039(9) -0.0009(7) 0.0047(10)
C15 0.0221(9) 0.0376(11) 0.0088(8) 0.0003(7) 0.0025(7) 0.0102(9)
C16 0.0202(9) 0.0233(9) 0.0097(8) 0.0013(6) 0.0027(6) 0.0108(7)
C17 0.0213(9) 0.0256(9) 0.0071(8) -0.0002(6) 0.0010(6) 0.0105(7)
C18 0.0262(10) 0.0411(12) 0.0082(8) 0.0000(7) 0.0016(7) 0.0144(9)
O13 0.0278(9) 0.1037(18) 0.0085(7) -0.0033(8) -0.0011(6) 0.0209(10)
O14 0.0249(8) 0.0466(10) 0.0105(7) 0.0038(6) 0.0026(5) 0.0155(7)
C19 0.0194(8) 0.0243(9) 0.0068(7) 0.0025(6) 0.0012(6) 0.0095(7)
O15 0.0222(7) 0.0227(7) 0.0254(7) 0.0008(5) 0.0039(5) 0.0092(6)
O16 0.0222(7) 0.0298(8) 0.0148(7) -0.0009(5) 0.0010(5) 0.0146(6)
O1M 0.081(2) 0.0367(17) 0.100(3) 0.000 0.011(2) 0.0184(8)
O2M 0.073(2) 0.073(2) 0.020(2) 0.000 0.000 0.0364(11)
O3M 0.149(6) 0.149(6) 0.039(5) 0.000 0.000 0.074(3)
O101 0.096(4) 0.081(4) 0.096(5) 0.023(3) -0.018(4) 0.010(3)
C101 0.083(5) 0.090(5) 0.102(6) 0.026(5) 0.009(5) 0.020(4)
C103 0.098(6) 0.082(5) 0.106(6) 0.019(5) 0.001(5) 0.020(5)
C102 0.092(6) 0.103(6) 0.095(6) 0.013(5) -0.003(5) 0.020(5)
C104 0.085(5) 0.108(6) 0.114(6) 0.014(5) -0.002(5) 0.030(5)
O102 0.080(4) 0.109(5) 0.105(5) 0.017(4) 0.006(4) 0.026(4)
O1W 0.130(12) 0.139(12) 0.105(11) -0.009(9) 0.027(9) 0.045(9)

loop_
_atom_type_symbol
_atom_type_description
_atom_type_scat_dispersion_real
_atom_type_scat_dispersion_imag
_atom_type_scat_source
C C 0.0033 0.0016 'International Tables Vol C Tables 4.2.6.8 and 6.1.1.4'
H H 0.0000 0.0000 'International Tables Vol C Tables 4.2.6.8 and 6.1.1.4'
O O 0.0106 0.0060 'International Tables Vol C Tables 4.2.6.8 and 6.1.1.4'
Li Li -0.0003 0.0001 'International Tables Vol C Tables 4.2.6.8 and 6.1.1.4'

loop_
_geom_angle_atom_site_label_1
_geom_angle_atom_site_label_2
_geom_angle_atom_site_label_3
_geom_angle
_geom_angle_site_symmetry_1
_geom_angle_site_symmetry_3
_geom_angle_publ_flag
Li2 Li1 Li3 89.3(2) . 4_665 ?
Li2 Li1 Li4 101.4(3) . 4_665 ?
Li3 Li1 Li4 16.5(3) 4_665 4_665 ?
O11 Li1 Li2 127.2(2) 12 . ?
O11 Li1 Li3 130.9(3) 12 4_665 ?
O11 Li1 Li4 114.5(4) 12 4_665 ?
O11 Li1 O14 118.76(19) 12 . yes
O11 Li1 O15 110.05(17) 12 6_565 yes
O11 Li1 O16 110.35(18) 12 5 yes
O14 Li1 Li2 48.39(9) . . ?
O14 Li1 Li3 110.0(3) . 4_665 ?
O14 Li1 Li4 126.5(4) . 4_665 ?
O14 Li1 O15 114.16(18) . 6_565 yes
O15 Li1 Li2 121.69(18) 6_565 . ?
O15 Li1 Li3 38.69(10) 6_565 4_665 ?
O15 Li1 Li4 37.15(8) 6_565 4_665 ?
O16 Li1 Li2 44.38(8) 5 . ?
O16 Li1 Li3 71.07(11) 5 4_665 ?
O16 Li1 Li4 73.54(13) 5 4_665 ?
O16 Li1 O14 92.76(15) 5 . yes
O16 Li1 O15 109.21(17) 5 6_565 yes
Li1 Li2 Li1 133.2(3) 5 . ?
O14 Li2 Li1 41.91(9) . . ?
O14 Li2 Li1 41.91(9) 5 5 ?
O14 Li2 Li1 124.14(18) 5 . ?
O14 Li2 Li1 124.15(18) . 5 ?
O14 Li2 O14 153.4(3) . 5 yes
O16 Li2 Li1 117.9(2) 5 5 ?
O16 Li2 Li1 41.61(9) . 5 ?
O16 Li2 Li1 41.61(9) 5 . ?
O16 Li2 Li1 117.94(19) . . ?
O16 Li2 O14 83.51(10) . 5 yes
O16 Li2 O14 83.51(10) 5 . ?
O16 Li2 O14 87.19(10) . . yes
O16 Li2 O14 87.19(10) 5 5 ?
O16 Li2 O16 138.8(3) . 5 yes
O1M Li2 Li1 113.39(13) . . ?
O1M Li2 Li1 113.39(13) . 5 ?
O1M Li2 O14 103.31(16) . 5 ?
O1M Li2 O14 103.32(16) . . yes
O1M Li2 O16 110.58(16) . . yes
O1M Li2 O16 110.58(16) . 5 ?
Li1 Li3 Li1 119.38(7) 4_665 5 ?
Li1 Li3 Li1 119.38(7) 6_565 4_665 ?
Li1 Li3 Li1 119.39(7) 6_565 5 ?
Li4 Li3 Li1 85.5(2) . 5 ?
Li4 Li3 Li1 85.5(2) . 4_665 ?
Li4 Li3 Li1 85.5(2) . 6_565 ?
Li4 Li3 O15 76.7(4) . . ?
Li4 Li3 O15 76.7(4) . 2_665 ?
Li4 Li3 O15 76.7(4) . 3_565 ?
Li4 Li3 O2M 180.000(7) . . ?
Li4 Li3 O3M 0.000(7) . . ?
O15 Li3 Li1 38.12(8) 3_565 4_665 ?
O15 Li3 Li1 38.13(8) . 6_565 ?
O15 Li3 Li1 38.13(8) 2_665 5 ?
O15 Li3 Li1 81.57(11) . 5 ?
O15 Li3 Li1 81.57(11) 2_665 4_665 ?
O15 Li3 Li1 81.57(11) 3_565 6_565 ?
O15 Li3 Li1 151.5(4) . 4_665 ?
O15 Li3 Li1 151.5(4) 2_665 6_565 ?
O15 Li3 Li1 151.5(4) 3_565 5 ?
O15 Li3 O15 114.8(3) 2_665 . yes
O15 Li3 O15 114.8(3) 3_565 . ?
O15 Li3 O15 114.8(3) 3_565 2_665 ?
O15 Li3 O3M 76.7(4) . . yes
O15 Li3 O3M 76.7(4) 2_665 . ?
O15 Li3 O3M 76.7(4) 3_565 . ?
O2M Li3 Li1 94.5(2) . 4_665 ?
O2M Li3 Li1 94.5(2) . 5 ?
O2M Li3 Li1 94.5(2) . 6_565 ?
O2M Li3 O15 103.3(4) . . yes
O2M Li3 O15 103.3(4) . 2_665 ?
O2M Li3 O15 103.3(4) . 3_565 ?
O2M Li3 O3M 180 . . yes
O3M Li3 Li1 85.5(2) . 4_665 ?
O3M Li3 Li1 85.5(2) . 6_565 ?
O3M Li3 Li1 85.5(2) . 5 ?
Li1 Li4 Li1 115.8(2) 4_665 5 ?
Li1 Li4 Li1 115.8(2) 6_565 5 ?
Li1 Li4 Li1 115.8(2) 6_565 4_665 ?
Li3 Li4 Li1 78.0(4) . 4_665 ?
Li3 Li4 Li1 78.0(4) . 6_565 ?
Li3 Li4 Li1 78.0(4) . 5 ?
Li3 Li4 O15 77.1(5) . . ?
Li3 Li4 O15 77.1(5) . 2_665 ?
Li3 Li4 O15 77.1(5) . 3_565 ?
Li3 Li4 O3M 180 . . ?
O15 Li4 Li1 146.7(7) . 4_665 ?
O15 Li4 Li1 36.70(10) . 6_565 ?
O15 Li4 Li1 36.70(10) 2_665 5 ?
O15 Li4 Li1 36.70(10) 3_565 4_665 ?
O15 Li4 Li1 80.07(18) . 5 ?
O15 Li4 Li1 80.07(18) 2_665 4_665 ?
O15 Li4 Li1 80.07(18) 3_565 6_565 ?
O15 Li4 Li1 146.7(7) 2_665 6_565 ?
O15 Li4 Li1 146.7(7) 3_565 5 ?
O15 Li4 O15 115.2(4) . 2_665 yes
O15 Li4 O15 115.2(4) 3_565 . ?
O15 Li4 O15 115.2(4) 3_565 2_665 ?
O3M Li4 Li1 102.0(4) . 6_565 ?
O3M Li4 Li1 102.0(4) . 5 ?
O3M Li4 Li1 102.0(4) . 4_665 ?
O3M Li4 O15 102.9(5) . . yes
O3M Li4 O15 102.9(5) . 2_665 ?
O3M Li4 O15 102.9(5) . 3_565 ?
C11 O11 Li1 138.11(18) . 12_556 ?
C11 O12 H12 125.1(12) . . ?
O11 C11 O12 124.48(18) . . ?
O11 C11 C12 120.79(18) . . ?
O12 C11 C12 114.73(18) . . ?
C13 C12 C11 118.95(18) . . ?
C13 C12 C17 119.96(17) . . ?
C17 C12 C11 121.09(17) . . ?
C12 C13 H13 120.2 . . ?
C12 C13 C14 119.6(2) . . ?
C14 C13 H13 120.2 . . ?
C13 C14 H14 119.4 . . ?
C13 C14 C15 121.2(2) . . ?
C15 C14 H14 119.4 . . ?
C14 C15 C18 118.64(18) . . ?
C16 C15 C14 118.97(17) . . ?
C16 C15 C18 122.36(18) . . ?
C15 C16 C17 119.72(18) . . ?
C15 C16 C19 124.85(16) . . ?
C17 C16 C19 115.42(16) . . ?
C12 C17 C16 120.52(17) . . ?
C12 C17 H17 119.7 . . ?
C16 C17 H17 119.7 . . ?
O13 C18 C15 116.27(18) . . ?
O14 C18 C15 118.79(18) . . ?
O14 C18 O13 124.94(18) . . ?
Li1 O14 Li2 89.70(13) . . ?
C18 O14 Li1 130.04(17) . . ?
C18 O14 Li2 130.2(2) . . ?
O15 C19 C16 117.41(17) . . ?
O15 C19 O16 124.74(18) . . ?
O16 C19 C16 117.52(17) . . ?
Li1 O15 Li3 103.19(14) 6_565 . ?
Li1 O15 Li4 106.15(13) 6_565 . ?
Li4 O15 Li3 26.2(5) . . ?
C19 O15 Li1 129.86(16) . 6_565 ?
C19 O15 Li3 119.94(16) . . ?
C19 O15 Li4 123.90(13) . . ?
Li1 O16 Li2 94.01(12) 5 . ?
C19 O16 Li1 134.44(17) . 5 ?
C19 O16 Li2 118.79(13) . . ?
Li3 O2M Li3 179.998(1) . 4_665 ?
Li4 O3M Li3 0.000(4) . . ?
C103 O101 C102 113.3(9) . . ?
H10A C101 H10B 108.0 . . ?
C102 C101 H10A 109.4 . . ?
C102 C101 H10B 109.4 . . ?
O102 C101 H10A 109.4 . . ?
O102 C101 H10B 109.4 . . ?
O102 C101 C102 111.3(10) . . ?
O101 C103 H10C 110.7 . . ?
O101 C103 H10D 110.7 . . ?
O101 C103 C104 105.2(10) . . ?
H10C C103 H10D 108.8 . . ?
C104 C103 H10C 110.7 . . ?
C104 C103 H10D 110.7 . . ?
O101 C102 C101 105.9(11) . . ?
O101 C102 H10E 110.6 . . ?
O101 C102 H10F 110.6 . . ?
C101 C102 H10E 110.6 . . ?
C101 C102 H10F 110.6 . . ?
H10E C102 H10F 108.7 . . ?
C103 C104 H10G 108.0 . . ?
C103 C104 H10H 108.0 . . ?
H10G C104 H10H 107.3 . . ?
O102 C104 C103 117.1(11) . . ?
O102 C104 H10G 108.0 . . ?
O102 C104 H10H 108.0 . . ?
C104 O102 C101 103.7(9) . . ?

loop_
_geom_bond_atom_site_label_1
_geom_bond_atom_site_label_2
_geom_bond_distance
_geom_bond_site_symmetry_2
_geom_bond_publ_flag
Li1 Li2 2.880(4) . ?
Li1 Li3 3.042(4) 4_665 ?
Li1 Li4 3.100(5) 4_665 ?
Li1 O11 1.909(3) 12 yes
Li1 O14 1.924(4) . yes
Li1 O15 1.929(4) 6_565 yes
Li1 O16 1.917(4) 5 yes
Li2 Li1 2.880(4) 5 ?
Li2 O14 2.153(2) . yes
Li2 O14 2.153(2) 5 yes
Li2 O16 2.019(2) . yes
Li2 O16 2.019(2) 5 yes
Li2 O1M 1.920(7) . yes
Li3 Li1 3.042(4) 4_665 ?
Li3 Li1 3.042(4) 6_565 ?
Li3 Li1 3.042(4) 5 ?
Li3 Li4 0.884(19) . ?
Li3 O15 1.953(3) . yes
Li3 O15 1.953(3) 2_665 yes
Li3 O15 1.953(3) 3_565 yes
Li3 O2M 1.867(13) . yes
Li3 O3M 2.622(16) . yes
Li4 Li1 3.100(5) 4_665 ?
Li4 Li1 3.100(5) 5 ?
Li4 Li1 3.100(5) 6_565 ?
Li4 O15 1.949(5) . yes
Li4 O15 1.949(5) 2_665 yes
Li4 O15 1.949(5) 3_565 yes
Li4 O3M 1.74(2) . yes
O11 Li1 1.909(3) 12_556 ?
O11 C11 1.221(3) . ?
O12 H12 0.988(17) . ?
O12 C11 1.294(3) . ?
C11 C12 1.495(2) . ?
C12 C13 1.383(3) . ?
C12 C17 1.392(3) . ?
C13 H13 0.9500 . ?
C13 C14 1.387(3) . ?
C14 H14 0.9500 . ?
C14 C15 1.397(3) . ?
C15 C16 1.396(3) . ?
C15 C18 1.513(2) . ?
C16 C17 1.396(2) . ?
C16 C19 1.512(3) . ?
C17 H17 0.9500 . ?
C18 O13 1.252(3) . ?
C18 O14 1.245(3) . ?
C19 O15 1.254(2) . ?
C19 O16 1.255(2) . ?
O15 Li1 1.929(4) 6_565 ?
O16 Li1 1.917(4) 5 ?
O2M Li3 1.867(13) 4_665 ?
O101 C103 1.376(13) . ?
O101 C102 1.422(13) . ?
C101 H10A 0.9900 . ?
C101 H10B 0.9900 . ?
C101 C102 1.474(18) . ?
C101 O102 1.437(12) . ?
C103 H10C 0.9900 . ?
C103 H10D 0.9900 . ?
C103 C104 1.465(9) . ?
C102 H10E 0.9900 . ?
C102 H10F 0.9900 . ?
C104 H10G 0.9900 . ?
C104 H10H 0.9900 . ?
C104 O102 1.414(15) . ?

loop_
_platon_squeeze_void_nr
_platon_squeeze_void_average_x
_platon_squeeze_void_average_y
_platon_squeeze_void_average_z
_platon_squeeze_void_volume
_platon_squeeze_void_count_electrons
_platon_squeeze_void_content
1 -0.000 -0.000 -0.000 17 4 ' '
2 -0.000 -0.000 0.250 22 11 ' '
3 -0.000 -0.000 0.500 17 4 ' '
4 -0.000 -0.000 0.750 22 11 ' '
5 0.333 0.667 0.750 835 221 ' '
6 0.667 0.333 0.250 835 221 ' '
